data_4031791
loop_
_publ_author_name
'Nanjo, M.'
'Oda, T.'
'Mochida, K.'

_publ_section_title
;
 Preparation and structural characterization of trimethylsilyl-substituted
 germylzinc halides, (Me3 Si)3 Ge Zn X (X = Cl, Br and I) and silylzinc
 chloride, R (Me3 Si)2 Si Zn Cl (R = (Si Me3) and Ph)
;
_journal_name_full 'Journal of Organometallic Chemistry'
_journal_page_first 100
_journal_page_last 108
_journal_volume 672
_journal_year 2003
_chemical_formula_sum 'C13 H35 Br Ge O Si3 Zn'
_chemical_name_systematic '((((C H3)3 Si)3 Ge) Zn Br) ((C H2)4 O)'
_space_group_IT_number 2
_symmetry_space_group_name_Hall '-P 1'
_symmetry_space_group_name_H-M 'P -1'
_cell_angle_alpha 92.294
_cell_angle_beta 105.931
_cell_angle_gamma 96.603
_cell_formula_units_Z 2
_cell_length_a 9.525
_cell_length_b 10.363
_cell_length_c 13.028
_cell_volume 1224.915
_citation_journal_id_ASTM JORCAI
_cod_data_source_file Nanjo_JORCAI_2003_494.cif
_cod_data_source_block C13H35Br1Ge1O1Si3Zn1
_cod_original_formula_sum 'C13 H35 Br1 Ge1 O1 Si3 Zn1'
_cod_database_code 4031791

loop_
_symmetry_equiv_pos_as_xyz
x,y,z
-x,-y,-z

loop_
_atom_site_label
_atom_site_type_symbol
_atom_site_fract_x
_atom_site_fract_y
_atom_site_fract_z
_atom_site_occupancy
_atom_site_U_iso_or_equiv
Ge1 Ge 0.13634 0.24605 0.24999 1 0.0
C1 C -0.2275 0.121 0.2281 1 0.0
H14 H 0.1635 0.3139 -0.1155 1 0.0
H2 H -0.3232 0.1361 0.2317 1 0.0
Si1 Si -0.0996 0.2738 0.26723 1 0.0
H8 H 0.4432 0.2338 0.0859 1 0.0
H13 H 0.3496 0.241 -0.206 1 0.0
C2 C 0.2375 0.572 0.3616 1 0.0
H26 H 0.4033 0.029 0.2892 1 0.0
H9 H -0.1778 0.3706 0.1034 1 0.0
H29 H 0.548 0.2746 -0.0337 1 0.0
H12 H 0.3832 0.3653 -0.1262 1 0.0
Br1 Br 0.13453 -0.10792 0.06745 1 0.0
C3 C 0.3944 0.1752 0.024 1 0.0
H31 H -0.1921 0.3369 0.4103 1 0.0
H28 H 0.4782 0.1381 -0.0936 1 0.0
C10 C 0.4291 0.0778 0.3574 1 0.0
C7 C 0.3086 0.212 0.5212 1 0.0
H19 H 0.5016 0.4069 0.3713 1 0.0
H23 H 0.2511 0.4721 0.0765 1 0.0
H32 H -0.0342 0.413 0.4268 1 0.0
H15 H 0.1509 0.1717 -0.1659 1 0.0
H21 H 0.501 0.3881 0.2511 1 0.0
H5 H 0.1373 0.5829 0.3415 1 0.0
H24 H 0.2825 0.6124 0.1341 1 0.0
H7 H 0.4081 0.0874 0.0412 1 0.0
H25 H 0.4932 0.1561 0.3558 1 0.0
H22 H 0.1246 0.5332 0.1082 1 0.0
C12 C -0.0952 0.3298 0.4065 1 0.0
H16 H 0.3731 0.2909 0.521 1 0.0
C4 C -0.1766 0.3989 0.1751 1 0.0
H33 H 0.0512 -0.0106 0.4065 1 0.0
H35 H 0.1132 -0.0811 0.323 1 0.0
C9 C 0.2261 0.5271 0.129 1 0.0
H20 H 0.5325 0.5284 0.3088 1 0.0
H3 H -0.1924 0.0563 0.276 1 0.0
Zn1 Zn 0.09999 0.13173 0.08051 1 0.0
C8 C 0.4755 0.4434 0.303 1 0.0
H6 H 0.2984 0.6547 0.3642 1 0.0
O1 O 0.2408 0.1891 -0.0123 1 0.0
H11 H -0.2732 0.4061 0.1785 1 0.0
C5 C 0.3542 0.2726 -0.1345 1 0.0
C11 C 0.4578 0.215 -0.0591 1 0.0
H4 H 0.2654 0.538 0.4308 1 0.0
H34 H 0.1889 -0.084 0.4459 1 0.0
H1 H -0.2323 0.091 0.1563 1 0.0
Si2 Si 0.2734 0.455 0.26215 1 0.0
H17 H 0.3589 0.1592 0.5749 1 0.0
H18 H 0.2213 0.2329 0.5367 1 0.0
H27 H 0.479 0.0262 0.412 1 0.0
H10 H -0.1154 0.4822 0.1951 1 0.0
C13 C 0.1393 -0.0324 0.3913 1 0.0
H30 H -0.0526 0.2672 0.4543 1 0.0
C6 C 0.21 0.2369 -0.1125 1 0.0
Si3 Si 0.2588 0.1208 0.38671 1 0.0
